data_2000883
loop_
_publ_author_name
'Jones, P. G.'
'Kirby, A. J.'
'Parker, J. K.'

_publ_section_title
;
 Bond length and reactivity. The effect of \b-fluorine. Structures of
 the 4-nitrobenzenesulfonate esters of 2-fluoroethanol and
 2,2,2-trifluoroethanol
;
_journal_issue 5
_journal_name_full 'Acta Crystallographica Section C'
_journal_page_first 841
_journal_page_last 844
_journal_paper_doi 10.1107/S0108270191012192
_journal_volume 48
_journal_year 1992
_chemical_formula_sum 'C8 H6 F3 N O5 S'
_chemical_formula_weight 285.20
_symmetry_cell_setting orthorhombic
_symmetry_space_group_name_Hall 'P 2ac 2ab'
_symmetry_space_group_name_H-M 'P 21 21 21'
_cell_angle_alpha 90
_cell_angle_beta 90
_cell_angle_gamma 90
_cell_formula_units_Z 4
_cell_length_a 5.2568(9)
_cell_length_b 5.7559(9)
_cell_length_c 36.385(7)
_cell_volume 1100.9(3)
_diffrn_radiation_type Mo
_diffrn_radiation_wavelength 0.71069
_exptl_absorpt_coefficient_mu 0.34
_exptl_crystal_density_diffrn 1.721
_exptl_crystal_F_000 576
_cod_data_source_file ha0054.cif
_cod_data_source_block ha0054b
_cod_original_cell_volume 1100.9
_cod_original_formula_sum 'C8 H6 F3 N1 O5 S1'
_cod_database_code 2000883

loop_
_atom_site_label
_atom_site_fract_x
_atom_site_fract_y
_atom_site_fract_z
_atom_site_U_iso_or_equiv
S .36240(10) .66390(10) .13686(2) .0580(10)
O(1) .5329(4) .8346(3) .16054(5) .0600(10)
O(2) .1862(5) .8121(4) .11937(6) .0810(10)
O(3) .2773(5) .4804(4) .16008(5) .0760(10)
C(1) .6854(6) .7394(5) .18958(7) .0630(10)
C(2) .7702(9) .9348(6) .21181(9) .0830(10)
F(1) .8988(7) 1.0894(5) .19347(7) .1450(10)
F(2) .9124(7) .8662(5) .23948(7) .1540(10)
F(3) .5835(9) 1.0437(6) .22716(8) .163(2)
C(11) .5801(5) .5547(4) .10458(6) .0480(10)
C(12) .6333(6) .6822(5) .07284(7) .0550(10)
C(13) .8152(6) .6046(5) .04922(7) .0580(10)
C(14) .9384(5) .4001(5) .05724(7) .0520(10)
C(15) .8868(6) .2689(5) .08751(7) .0590(10)
C(16) .7011(5) .3476(5) .11175(7) .0550(10)
N 1.1455(5) .3192(5) .03243(7) .0680(10)
O(4) 1.2166(5) .4509(5) .00828(6) .0870(10)
O(5) 1.2302(5) .1263(5) .03765(7) .0980(10)
H(1A) .8291 .6582 .1796 ?
H(1B) .5862 .6332 .2040 ?
H(12) .5390 .8213 .0677 ?
H(13) .8586 .6899 .0274 ?
H(15) .9798 .1282 .0920 ?
H(16) .6547 .2586 .1330 ?
